data_7703394
loop_
_publ_author_name
'Wang, Yun-Juan'
'Wu, Dong-Fang'
'Gou, Jian'
'Duan, Yao-Yao'
'Li, Ling'
'Chen, Huan-Huan'
'Gao, Hong-Ling'
'Cui, Jian-Zhong'

_publ_section_title
;
 Modulation of the properties of dinuclear lanthanide complexes through
 utilizing different \b-diketonate co-ligands: near-infrared luminescence
 and magnetization dynamics.
;
_journal_issue 9
_journal_name_full 'Dalton transactions (Cambridge, England : 2003)'
_journal_page_first 2850
_journal_page_last 2861
_journal_paper_doi 10.1039/c9dt04093e
_journal_volume 49
_journal_year 2020
_chemical_formula_sum 'C58 H50 N8 O10 Tb2'
_chemical_formula_weight 1336.90
_space_group_crystal_system orthorhombic
_space_group_IT_number 60
_space_group_name_Hall '-P 2n 2ab'
_space_group_name_H-M_alt 'P b c n'
_atom_sites_solution_hydrogens geom
_audit_creation_method SHELXL-2018/3
_audit_update_record
;
2019-07-11 deposited with the CCDC.	2020-01-29 downloaded from the CCDC.
;
_cell_angle_alpha 90
_cell_angle_beta 90
_cell_angle_gamma 90
_cell_formula_units_Z 4
_cell_length_a 22.133(4)
_cell_length_b 9.924(2)
_cell_length_c 24.477(5)
_cell_measurement_reflns_used 10664
_cell_measurement_temperature 113(2)
_cell_measurement_theta_max 27.8944
_cell_measurement_theta_min 1.6639
_cell_volume 5376.3(18)
_computing_cell_refinement crystalclear
_computing_data_collection crystalclear
_computing_data_reduction crystalclear
_computing_molecular_graphics 'Bruker SHELXTL'
_computing_publication_material 'Bruker SHELXTL'
_computing_structure_refinement 'SHELXL-97 (Sheldrick, 1997)'
_computing_structure_solution 'SHELXS-97 (Sheldrick, 1990)'
_diffrn_ambient_temperature 113(2)
_diffrn_measured_fraction_theta_full 0.995
_diffrn_measured_fraction_theta_max 0.995
_diffrn_measurement_device_type 'rigaku saturn'
_diffrn_measurement_method '\w scans'
_diffrn_radiation_type MoK\a
_diffrn_radiation_wavelength 0.71073
_diffrn_reflns_av_R_equivalents 0.0843
_diffrn_reflns_av_unetI/netI 0.0510
_diffrn_reflns_Laue_measured_fraction_full 0.995
_diffrn_reflns_Laue_measured_fraction_max 0.995
_diffrn_reflns_limit_h_max 26
_diffrn_reflns_limit_h_min -26
_diffrn_reflns_limit_k_max 11
_diffrn_reflns_limit_k_min -11
_diffrn_reflns_limit_l_max 29
_diffrn_reflns_limit_l_min -29
_diffrn_reflns_number 49077
_diffrn_reflns_point_group_measured_fraction_full 0.995
_diffrn_reflns_point_group_measured_fraction_max 0.995
_diffrn_reflns_theta_full 25.018
_diffrn_reflns_theta_max 25.018
_diffrn_reflns_theta_min 2.880
_exptl_absorpt_coefficient_mu 2.677
_exptl_absorpt_correction_T_max 1
_exptl_absorpt_correction_T_min 0.8188
_exptl_absorpt_correction_type multi-scan
_exptl_absorpt_process_details crystalclear
_exptl_crystal_colour orange-red
_exptl_crystal_density_diffrn 1.652
_exptl_crystal_description block
_exptl_crystal_F_000 2656
_exptl_crystal_size_max 0.100
_exptl_crystal_size_mid 0.080
_exptl_crystal_size_min 0.080
_refine_diff_density_max 1.886
_refine_diff_density_min -0.875
_refine_diff_density_rms 0.110
_refine_ls_extinction_coef 0.00014(9)
_refine_ls_extinction_expression Fc^*^=kFc[1+0.001xFc^2^\l^3^/sin(2\q)]^-1/4^
_refine_ls_extinction_method 'SHELXL-2018/3 (Sheldrick 2018)'
_refine_ls_goodness_of_fit_ref 1.047
_refine_ls_hydrogen_treatment constr
_refine_ls_matrix_type full
_refine_ls_number_parameters 355
_refine_ls_number_reflns 4719
_refine_ls_number_restraints 12
_refine_ls_restrained_S_all 1.046
_refine_ls_R_factor_all 0.0489
_refine_ls_R_factor_gt 0.0359
_refine_ls_shift/su_max 0.005
_refine_ls_shift/su_mean 0.000
_refine_ls_structure_factor_coef Fsqd
_refine_ls_weighting_details 'w=1/[\s^2^(Fo^2^)+(0.0411P)^2^+0.2017P] where P=(Fo^2^+2Fc^2^)/3'
_refine_ls_weighting_scheme calc
_refine_ls_wR_factor_gt 0.0851
_refine_ls_wR_factor_ref 0.0908
_reflns_Friedel_coverage 0.000
_reflns_number_gt 3740
_reflns_number_total 4719
_reflns_threshold_expression 'I > 2\s(I)'
_cod_data_source_file c9dt04093e2.cif
_cod_data_source_block R20181001D1
_cod_depositor_comments 'Adding full bibliography for 7703389--7703398.cif.'
_cod_original_cell_volume 5376.3(19)
_cod_database_code 7703394
_shelx_shelxl_version_number 2018/3
_shelx_space_group_comment
;
The symmetry employed for this shelxl refinement is uniquely defined
by the following loop, which should always be used as a source of
symmetry information in preference to the above space-group names.
They are only intended as comments.
;
_shelx_estimated_absorpt_t_min 0.776
_shelx_estimated_absorpt_t_max 0.814

loop_
_space_group_symop_operation_xyz
'x, y, z'
'-x+1/2, -y+1/2, z+1/2'
'-x, y, -z+1/2'
'x+1/2, -y+1/2, -z'
'-x, -y, -z'
'x-1/2, y-1/2, -z-1/2'
'x, -y, z-1/2'
'-x-1/2, y-1/2, z'

loop_
_atom_site_label
_atom_site_type_symbol
_atom_site_fract_x
_atom_site_fract_y
_atom_site_fract_z
_atom_site_U_iso_or_equiv
_atom_site_adp_type
_atom_site_occupancy
_atom_site_site_symmetry_order
_atom_site_calc_flag
_atom_site_refinement_flags_posn
_atom_site_refinement_flags_adp
Tb1 Tb 0.97961(2) 0.63069(2) 0.94106(2) 0.01934(11) Uani 1 1 d . .
O1 O 1.00423(15) 0.8148(3) 0.89465(13) 0.0271(8) Uani 1 1 d . .
O2 O 0.99427(14) 0.5954(3) 1.03740(13) 0.0204(7) Uani 1 1 d . .
O3 O 0.90540(15) 0.6437(3) 0.87330(14) 0.0295(8) Uani 1 1 d . .
O4 O 0.88660(13) 0.5575(3) 0.97807(13) 0.0251(7) Uani 1 1 d . .
O5 O 1.08595(15) 0.6554(3) 0.95590(14) 0.0302(8) Uani 1 1 d . .
H5 H 1.100956 0.597833 0.983768 0.036 Uiso 1 1 calc R U
N1 N 0.95246(17) 0.8206(4) 0.99945(15) 0.0218(9) Uani 1 1 d . .
N2 N 0.94334(16) 0.7962(4) 1.05565(15) 0.0200(8) Uani 1 1 d . .
N3 N 0.97059(16) 0.5057(4) 1.13699(16) 0.0252(9) Uani 1 1 d . .
N4 N 0.9100(2) 0.6633(4) 1.21443(18) 0.0369(11) Uani 1 1 d . .
C1 C 0.9734(2) 0.9271(5) 0.8867(2) 0.0246(11) Uani 1 1 d . .
C2 C 0.9737(2) 0.9911(5) 0.8350(2) 0.0322(12) Uani 1 1 d . .
H2 H 0.996751 0.953073 0.806085 0.039 Uiso 1 1 calc R U
C3 C 0.9411(2) 1.1075(5) 0.8256(2) 0.0324(12) Uani 1 1 d . .
H3 H 0.941392 1.146685 0.790190 0.039 Uiso 1 1 calc R U
C4 C 0.9078(2) 1.1688(5) 0.8671(2) 0.0299(11) Uani 1 1 d . .
C5 C 0.9091(2) 1.1111(4) 0.9178(2) 0.0263(11) Uani 1 1 d . .
H5A H 0.888214 1.154545 0.946791 0.032 Uiso 1 1 calc R U
C6 C 0.9399(2) 0.9902(4) 0.92900(19) 0.0237(10) Uani 1 1 d . .
C7 C 0.9374(2) 0.9410(4) 0.9843(2) 0.0235(10) Uani 1 1 d . .
H7 H 0.923767 1.001400 1.011762 0.028 Uiso 1 1 calc R U
C8 C 0.8736(2) 1.2989(5) 0.8567(2) 0.0394(14) Uani 1 1 d . .
H8A H 0.844838 1.314652 0.886440 0.059 Uiso 1 1 calc R U
H8B H 0.851646 1.291996 0.822001 0.059 Uiso 1 1 calc R U
H8C H 0.902209 1.374139 0.854790 0.059 Uiso 1 1 calc R U
C9 C 0.9654(2) 0.6796(4) 1.06947(18) 0.0189(10) Uani 1 1 d . U
C10 C 0.9544(2) 0.6329(4) 1.12595(19) 0.0216(10) Uani 1 1 d . .
C11 C 0.9252(2) 0.7110(5) 1.16557(19) 0.0267(11) Uani 1 1 d . U
H11 H 0.915710 0.802002 1.157170 0.032 Uiso 1 1 calc R U
C12 C 0.9255(3) 0.5350(5) 1.2241(2) 0.0411(14) Uani 1 1 d . .
H12 H 0.915389 0.496128 1.258337 0.049 Uiso 1 1 calc R U
C13 C 0.9554(2) 0.4573(5) 1.1861(2) 0.0353(13) Uani 1 1 d . .
H13 H 0.965592 0.366966 1.195036 0.042 Uiso 1 1 calc R U
C14 C 0.8529(3) 0.7587(6) 0.7811(2) 0.0443(15) Uani 1 1 d . .
H14 H 0.890114 0.797181 0.792602 0.053 Uiso 1 1 calc R U
C15 C 0.8305(4) 0.7871(6) 0.7283(2) 0.0603(19) Uani 1 1 d . .
H15 H 0.852263 0.843850 0.703994 0.072 Uiso 1 1 calc R U
C16 C 0.7762(3) 0.7302(7) 0.7131(3) 0.065(2) Uani 1 1 d . .
H16 H 0.760356 0.748937 0.677771 0.078 Uiso 1 1 calc R U
C17 C 0.7444(3) 0.6475(7) 0.7475(3) 0.064(2) Uani 1 1 d . .
H17 H 0.707336 0.608468 0.735924 0.077 Uiso 1 1 calc R U
C18 C 0.7666(3) 0.6214(6) 0.7987(3) 0.0510(16) Uani 1 1 d . .
H18 H 0.744262 0.565489 0.822892 0.061 Uiso 1 1 calc R U
C19 C 0.8215(2) 0.6760(5) 0.8158(2) 0.0326(12) Uani 1 1 d . .
C20 C 0.8485(2) 0.6438(5) 0.8708(2) 0.0301(12) Uani 1 1 d . .
C21 C 0.8099(2) 0.6150(5) 0.9152(2) 0.0323(12) Uani 1 1 d . .
H21 H 0.767673 0.627220 0.910419 0.039 Uiso 1 1 calc R U
C22 C 0.8307(2) 0.5695(4) 0.9655(2) 0.0245(11) Uani 1 1 d . .
C23 C 0.7870(2) 0.5297(4) 1.0083(2) 0.0272(11) Uani 1 1 d . .
C24 C 0.7361(2) 0.4523(5) 0.9963(3) 0.0395(15) Uani 1 1 d . .
H24 H 0.726812 0.430383 0.959493 0.047 Uiso 1 1 calc R U
C25 C 0.6992(3) 0.4074(6) 1.0379(3) 0.0551(19) Uani 1 1 d . .
H25 H 0.665464 0.351834 1.029692 0.066 Uiso 1 1 calc R U
C26 C 0.7108(3) 0.4422(6) 1.0907(3) 0.059(2) Uani 1 1 d . .
H26 H 0.684377 0.413356 1.118924 0.070 Uiso 1 1 calc R U
C27 C 0.7617(3) 0.5207(5) 1.1035(3) 0.0467(16) Uani 1 1 d . .
H27 H 0.770031 0.544666 1.140335 0.056 Uiso 1 1 calc R U
C28 C 0.7992(2) 0.5621(5) 1.0623(2) 0.0303(12) Uani 1 1 d . .
H28 H 0.834054 0.613814 1.070866 0.036 Uiso 1 1 calc R U
C29 C 1.1320(2) 0.7384(5) 0.9318(2) 0.0345(13) Uani 1 1 d . .
H29A H 1.153544 0.686961 0.903755 0.052 Uiso 1 1 calc R U
H29B H 1.160605 0.766921 0.960172 0.052 Uiso 1 1 calc R U
H29C H 1.113387 0.818055 0.915207 0.052 Uiso 1 1 calc R U

loop_
_atom_site_aniso_label
_atom_site_aniso_U_11
_atom_site_aniso_U_22
_atom_site_aniso_U_33
_atom_site_aniso_U_23
_atom_site_aniso_U_13
_atom_site_aniso_U_12
Tb1 0.02081(17) 0.01932(16) 0.01787(16) 0.00150(8) 0.00181(9) 0.00251(8)
O1 0.0324(18) 0.0222(17) 0.0267(19) 0.0070(14) 0.0088(16) 0.0072(15)
O2 0.0229(17) 0.0216(16) 0.0167(17) 0.0008(13) 0.0011(14) 0.0001(14)
O3 0.030(2) 0.0335(19) 0.0250(19) 0.0046(15) -0.0022(16) 0.0024(15)
O4 0.0187(17) 0.0280(17) 0.029(2) 0.0024(14) -0.0024(15) -0.0020(13)
O5 0.0286(19) 0.0315(18) 0.031(2) 0.0107(16) 0.0089(16) 0.0042(15)
N1 0.023(2) 0.022(2) 0.021(2) 0.0035(16) -0.0016(17) 0.0022(16)
N2 0.017(2) 0.0205(19) 0.023(2) 0.0021(15) 0.0008(17) -0.0002(16)
N3 0.028(2) 0.026(2) 0.021(2) 0.0042(18) 0.0012(18) 0.0033(17)
N4 0.048(3) 0.035(2) 0.028(2) -0.002(2) 0.011(2) 0.004(2)
C1 0.028(3) 0.022(2) 0.024(3) 0.0024(19) 0.000(2) -0.0006(19)
C2 0.044(3) 0.029(3) 0.023(3) 0.003(2) 0.006(2) 0.002(2)
C3 0.043(3) 0.028(3) 0.026(3) 0.009(2) -0.007(3) -0.002(2)
C4 0.036(3) 0.023(2) 0.031(3) 0.004(2) -0.003(2) -0.001(2)
C5 0.029(3) 0.023(2) 0.027(3) -0.001(2) 0.001(2) 0.001(2)
C6 0.024(3) 0.022(2) 0.026(3) 0.0041(19) -0.004(2) 0.000(2)
C7 0.021(2) 0.019(2) 0.030(3) -0.0019(19) 0.002(2) -0.0021(19)
C8 0.052(4) 0.024(3) 0.043(3) 0.010(2) -0.006(3) 0.006(2)
C9 0.020(2) 0.020(2) 0.017(2) -0.0041(18) -0.0004(19) -0.0021(19)
C10 0.025(3) 0.023(2) 0.017(2) -0.0034(18) -0.002(2) -0.0019(19)
C11 0.032(3) 0.023(2) 0.025(3) -0.0013(19) 0.003(2) 0.002(2)
C12 0.059(4) 0.036(3) 0.028(3) 0.001(2) 0.016(3) -0.002(3)
C13 0.047(3) 0.031(3) 0.028(3) 0.004(2) 0.006(3) 0.002(2)
C14 0.060(4) 0.037(3) 0.036(3) 0.001(3) -0.013(3) 0.006(3)
C15 0.105(6) 0.039(3) 0.036(4) 0.009(3) -0.016(4) 0.007(4)
C16 0.092(6) 0.057(4) 0.047(4) -0.001(3) -0.036(4) 0.022(4)
C17 0.071(5) 0.081(5) 0.042(4) -0.005(4) -0.031(4) 0.008(4)
C18 0.044(4) 0.069(4) 0.040(4) -0.003(3) -0.010(3) 0.008(3)
C19 0.044(3) 0.029(3) 0.025(3) -0.001(2) -0.014(3) 0.011(2)
C20 0.036(3) 0.028(3) 0.026(3) -0.004(2) -0.004(2) 0.006(2)
C21 0.027(3) 0.037(3) 0.034(3) -0.004(2) -0.005(2) 0.007(2)
C22 0.019(3) 0.021(2) 0.034(3) -0.001(2) 0.000(2) -0.0005(19)
C23 0.020(2) 0.019(2) 0.043(3) -0.002(2) 0.002(2) 0.0060(19)
C24 0.023(3) 0.027(3) 0.069(4) 0.008(3) -0.011(3) 0.003(2)
C25 0.022(3) 0.045(4) 0.098(6) 0.030(4) -0.008(4) -0.002(3)
C26 0.034(4) 0.054(4) 0.088(6) 0.035(4) 0.033(4) 0.016(3)
C27 0.051(4) 0.041(3) 0.048(4) 0.008(3) 0.022(3) 0.015(3)
C28 0.022(3) 0.027(3) 0.042(3) -0.001(2) 0.009(2) 0.001(2)
C29 0.029(3) 0.034(3) 0.041(3) 0.008(2) 0.007(3) -0.003(2)

loop_
_atom_type_symbol
_atom_type_description
_atom_type_scat_dispersion_real
_atom_type_scat_dispersion_imag
_atom_type_scat_source
C C 0.0033 0.0016 'International Tables Vol C Tables 4.2.6.8 and 6.1.1.4'
H H 0.0000 0.0000 'International Tables Vol C Tables 4.2.6.8 and 6.1.1.4'
N N 0.0061 0.0033 'International Tables Vol C Tables 4.2.6.8 and 6.1.1.4'
O O 0.0106 0.0060 'International Tables Vol C Tables 4.2.6.8 and 6.1.1.4'
Tb Tb -0.1723 4.1537 'International Tables Vol C Tables 4.2.6.8 and 6.1.1.4'

loop_
_geom_angle_atom_site_label_1
_geom_angle_atom_site_label_2
_geom_angle_atom_site_label_3
_geom_angle
_geom_angle_site_symmetry_1
_geom_angle_site_symmetry_3
O1 Tb1 O3 76.34(12) . .
O1 Tb1 O4 131.52(11) . .
O3 Tb1 O4 71.14(11) . .
O1 Tb1 O2 146.22(11) . 5_767
O3 Tb1 O2 112.35(11) . 5_767
O4 Tb1 O2 80.61(10) . 5_767
O1 Tb1 O5 75.63(12) . .
O3 Tb1 O5 142.44(11) . .
O4 Tb1 O5 146.07(11) . .
O2 Tb1 O5 79.87(11) 5_767 .
O1 Tb1 O2 126.04(11) . .
O3 Tb1 O2 142.95(11) . .
O4 Tb1 O2 72.37(11) . .
O2 Tb1 O2 67.20(12) 5_767 .
O5 Tb1 O2 74.56(11) . .
O1 Tb1 N1 74.01(12) . .
O3 Tb1 N1 101.53(12) . .
O4 Tb1 N1 78.36(12) . .
O2 Tb1 N1 131.23(11) 5_767 .
O5 Tb1 N1 94.25(12) . .
O2 Tb1 N1 64.62(11) . .
O1 Tb1 N3 87.03(12) . 5_767
O3 Tb1 N3 78.71(12) . 5_767
O4 Tb1 N3 119.55(12) . 5_767
O2 Tb1 N3 64.29(11) 5_767 5_767
O5 Tb1 N3 75.34(12) . 5_767
O2 Tb1 N3 126.16(11) . 5_767
N1 Tb1 N3 160.26(12) . 5_767
O1 Tb1 Tb1 148.35(9) . 5_767
O3 Tb1 Tb1 135.15(8) . 5_767
O4 Tb1 Tb1 73.72(8) . 5_767
O2 Tb1 Tb1 33.83(7) 5_767 5_767
O5 Tb1 Tb1 74.59(8) . 5_767
O2 Tb1 Tb1 33.37(7) . 5_767
N1 Tb1 Tb1 97.73(9) . 5_767
N3 Tb1 Tb1 95.60(8) 5_767 5_767
C1 O1 Tb1 130.0(3) . .
C9 O2 Tb1 125.9(3) . 5_767
C9 O2 Tb1 115.4(3) . .
Tb1 O2 Tb1 112.80(12) 5_767 .
C20 O3 Tb1 137.5(3) . .
C22 O4 Tb1 136.1(3) . .
C29 O5 Tb1 134.0(3) . .
C29 O5 H5 113.0 . .
Tb1 O5 H5 113.0 . .
C7 N1 N2 113.6(4) . .
C7 N1 Tb1 127.5(3) . .
N2 N1 Tb1 118.3(2) . .
C9 N2 N1 110.6(4) . .
C13 N3 C10 116.9(4) . .
C13 N3 Tb1 125.6(3) . 5_767
C10 N3 Tb1 117.2(3) . 5_767
C11 N4 C12 115.6(4) . .
O1 C1 C2 120.5(4) . .
O1 C1 C6 122.3(4) . .
C2 C1 C6 117.2(4) . .
C3 C2 C1 121.4(5) . .
C3 C2 H2 119.3 . .
C1 C2 H2 119.3 . .
C2 C3 C4 121.3(5) . .
C2 C3 H3 119.3 . .
C4 C3 H3 119.3 . .
C5 C4 C3 117.9(4) . .
C5 C4 C8 121.3(5) . .
C3 C4 C8 120.7(5) . .
C4 C5 C6 123.0(5) . .
C4 C5 H5A 118.5 . .
C6 C5 H5A 118.5 . .
C5 C6 C1 119.2(4) . .
C5 C6 C7 117.0(4) . .
C1 C6 C7 123.7(4) . .
N1 C7 C6 124.9(4) . .
N1 C7 H7 117.5 . .
C6 C7 H7 117.5 . .
C4 C8 H8A 109.5 . .
C4 C8 H8B 109.5 . .
H8A C8 H8B 109.5 . .
C4 C8 H8C 109.5 . .
H8A C8 H8C 109.5 . .
H8B C8 H8C 109.5 . .
N2 C9 O2 126.4(4) . .
N2 C9 C10 117.4(4) . .
O2 C9 C10 116.1(4) . .
N3 C10 C11 120.3(4) . .
N3 C10 C9 116.1(4) . .
C11 C10 C9 123.4(4) . .
N4 C11 C10 122.9(4) . .
N4 C11 H11 118.6 . .
C10 C11 H11 118.6 . .
N4 C12 C13 122.4(5) . .
N4 C12 H12 118.8 . .
C13 C12 H12 118.8 . .
N3 C13 C12 121.7(5) . .
N3 C13 H13 119.1 . .
C12 C13 H13 119.1 . .
C19 C14 C15 120.5(6) . .
C19 C14 H14 119.7 . .
C15 C14 H14 119.7 . .
C16 C15 C14 118.2(6) . .
C16 C15 H15 120.9 . .
C14 C15 H15 120.9 . .
C17 C16 C15 121.7(6) . .
C17 C16 H16 119.1 . .
C15 C16 H16 119.1 . .
C16 C17 C18 119.4(7) . .
C16 C17 H17 120.3 . .
C18 C17 H17 120.3 . .
C17 C18 C19 120.8(7) . .
C17 C18 H18 119.6 . .
C19 C18 H18 119.6 . .
C14 C19 C18 119.3(5) . .
C14 C19 C20 118.6(5) . .
C18 C19 C20 122.1(5) . .
O3 C20 C21 124.5(5) . .
O3 C20 C19 116.1(5) . .
C21 C20 C19 119.4(5) . .
C22 C21 C20 123.3(5) . .
C22 C21 H21 118.4 . .
C20 C21 H21 118.4 . .
O4 C22 C21 124.2(5) . .
O4 C22 C23 115.9(4) . .
C21 C22 C23 119.9(4) . .
C28 C23 C24 119.0(5) . .
C28 C23 C22 119.1(4) . .
C24 C23 C22 121.8(5) . .
C25 C24 C23 120.1(6) . .
C25 C24 H24 120.0 . .
C23 C24 H24 120.0 . .
C26 C25 C24 120.5(6) . .
C26 C25 H25 119.8 . .
C24 C25 H25 119.8 . .
C25 C26 C27 120.3(6) . .
C25 C26 H26 119.9 . .
C27 C26 H26 119.9 . .
C28 C27 C26 119.2(6) . .
C28 C27 H27 120.4 . .
C26 C27 H27 120.4 . .
C27 C28 C23 121.0(5) . .
C27 C28 H28 119.5 . .
C23 C28 H28 119.5 . .
O5 C29 H29A 109.5 . .
O5 C29 H29B 109.5 . .
H29A C29 H29B 109.5 . .
O5 C29 H29C 109.5 . .
H29A C29 H29C 109.5 . .
H29B C29 H29C 109.5 . .

loop_
_geom_bond_atom_site_label_1
_geom_bond_atom_site_label_2
_geom_bond_distance
_geom_bond_site_symmetry_2
Tb1 O1 2.219(3) .
Tb1 O3 2.338(3) .
Tb1 O4 2.363(3) .
Tb1 O2 2.377(3) 5_767
Tb1 O5 2.394(3) .
Tb1 O2 2.406(3) .
Tb1 N1 2.440(4) .
Tb1 N3 2.588(4) 5_767
Tb1 Tb1 3.9834(7) 5_767
O1 C1 1.321(5) .
O2 C9 1.312(5) .
O3 C20 1.261(6) .
O4 C22 1.281(5) .
O5 C29 1.437(5) .
O5 H5 0.9500 .
N1 C7 1.294(5) .
N1 N2 1.411(5) .
N2 C9 1.301(6) .
N3 C13 1.337(6) .
N3 C10 1.339(5) .
N4 C11 1.329(6) .
N4 C12 1.339(6) .
C1 C2 1.417(7) .
C1 C6 1.419(6) .
C2 C3 1.381(6) .
C2 H2 0.9500 .
C3 C4 1.395(7) .
C3 H3 0.9500 .
C4 C5 1.366(7) .
C4 C8 1.519(6) .
C5 C6 1.407(6) .
C5 H5A 0.9500 .
C6 C7 1.441(6) .
C7 H7 0.9500 .
C8 H8A 0.9800 .
C8 H8B 0.9800 .
C8 H8C 0.9800 .
C9 C10 1.478(6) .
C10 C11 1.400(6) .
C11 H11 0.9500 .
C12 C13 1.378(7) .
C12 H12 0.9500 .
C13 H13 0.9500 .
C14 C19 1.371(7) .
C14 C15 1.411(8) .
C14 H14 0.9500 .
C15 C16 1.381(9) .
C15 H15 0.9500 .
C16 C17 1.371(9) .
C16 H16 0.9500 .
C17 C18 1.372(8) .
C17 H17 0.9500 .
C18 C19 1.394(8) .
C18 H18 0.9500 .
C19 C20 1.507(7) .
C20 C21 1.411(7) .
C21 C22 1.390(7) .
C21 H21 0.9500 .
C22 C23 1.479(7) .
C23 C28 1.388(7) .
C23 C24 1.395(6) .
C24 C25 1.378(8) .
C24 H24 0.9500 .
C25 C26 1.361(10) .
C25 H25 0.9500 .
C26 C27 1.405(9) .
C26 H26 0.9500 .
C27 C28 1.368(7) .
C27 H27 0.9500 .
C28 H28 0.9500 .
C29 H29A 0.9800 .
C29 H29B 0.9800 .
C29 H29C 0.9800 .

loop_
_geom_torsion_atom_site_label_1
_geom_torsion_atom_site_label_2
_geom_torsion_atom_site_label_3
_geom_torsion_atom_site_label_4
_geom_torsion
_geom_torsion_site_symmetry_1
C7 N1 N2 C9 -172.9(4) .
Tb1 N1 N2 C9 15.6(4) .
Tb1 O1 C1 C2 -139.4(4) .
Tb1 O1 C1 C6 41.8(6) .
O1 C1 C2 C3 179.1(5) .
C6 C1 C2 C3 -2.1(7) .
C1 C2 C3 C4 1.6(8) .
C2 C3 C4 C5 1.0(8) .
C2 C3 C4 C8 178.3(5) .
C3 C4 C5 C6 -3.2(8) .
C8 C4 C5 C6 179.6(4) .
C4 C5 C6 C1 2.7(7) .
C4 C5 C6 C7 180.0(5) .
O1 C1 C6 C5 178.8(4) .
C2 C1 C6 C5 0.0(7) .
O1 C1 C6 C7 1.7(7) .
C2 C1 C6 C7 -177.1(4) .
N2 N1 C7 C6 -177.4(4) .
Tb1 N1 C7 C6 -6.7(7) .
C5 C6 C7 N1 165.5(4) .
C1 C6 C7 N1 -17.3(7) .
N1 N2 C9 O2 2.2(6) .
N1 N2 C9 C10 -174.3(4) .
Tb1 O2 C9 N2 -169.5(3) 5_767
Tb1 O2 C9 N2 -18.6(6) .
Tb1 O2 C9 C10 7.0(6) 5_767
Tb1 O2 C9 C10 157.8(3) .
C13 N3 C10 C11 2.4(7) .
Tb1 N3 C10 C11 177.6(3) 5_767
C13 N3 C10 C9 -173.4(4) .
Tb1 N3 C10 C9 1.7(5) 5_767
N2 C9 C10 N3 171.5(4) .
O2 C9 C10 N3 -5.3(6) .
N2 C9 C10 C11 -4.2(7) .
O2 C9 C10 C11 179.0(4) .
C12 N4 C11 C10 1.1(8) .
N3 C10 C11 N4 -2.6(7) .
C9 C10 C11 N4 172.9(5) .
C11 N4 C12 C13 0.4(8) .
C10 N3 C13 C12 -1.1(8) .
Tb1 N3 C13 C12 -175.7(4) 5_767
N4 C12 C13 N3 -0.4(9) .
C19 C14 C15 C16 0.4(9) .
C14 C15 C16 C17 -0.4(10) .
C15 C16 C17 C18 0.8(11) .
C16 C17 C18 C19 -1.2(10) .
C15 C14 C19 C18 -0.8(8) .
C15 C14 C19 C20 177.4(5) .
C17 C18 C19 C14 1.2(9) .
C17 C18 C19 C20 -176.9(5) .
Tb1 O3 C20 C21 -9.6(7) .
Tb1 O3 C20 C19 171.0(3) .
C14 C19 C20 O3 -29.3(7) .
C18 C19 C20 O3 148.8(5) .
C14 C19 C20 C21 151.3(5) .
C18 C19 C20 C21 -30.6(7) .
O3 C20 C21 C22 -6.9(8) .
C19 C20 C21 C22 172.5(4) .
Tb1 O4 C22 C21 13.5(7) .
Tb1 O4 C22 C23 -167.2(3) .
C20 C21 C22 O4 4.8(8) .
C20 C21 C22 C23 -174.4(4) .
O4 C22 C23 C28 39.4(6) .
C21 C22 C23 C28 -141.4(5) .
O4 C22 C23 C24 -135.9(5) .
C21 C22 C23 C24 43.3(6) .
C28 C23 C24 C25 -0.9(7) .
C22 C23 C24 C25 174.4(4) .
C23 C24 C25 C26 2.4(8) .
C24 C25 C26 C27 -2.1(9) .
C25 C26 C27 C28 0.4(8) .
C26 C27 C28 C23 1.1(8) .
C24 C23 C28 C27 -0.8(7) .
C22 C23 C28 C27 -176.3(4) .
